data_4107225
loop_
_publ_author_name
'Robert G. Denning'
'Jeffrey Harmer'
'Jennifer C. Green'
'Mark Irwin'

_publ_contact_author
;
 Mark Irwin
 Chemistry Research Laboratory
 University of Oxford
 Mansfield Road
 Oxford
 OX1 3TA
 UK
;
_publ_contact_author_email mark.irwin@chem.ox.ac.uk
_publ_contact_author_fax '+44 1865 272690'
_publ_contact_author_phone '+44 1865 275711'
_publ_section_title
;
 Covalency in the 4f Shell oftris-Cyclopentadienyl Ytterbium (YbCp3)-A
 Spectroscopic Evaluation
;
_journal_name_full 'Journal of the American Chemical Society'
_journal_page_first 20644
_journal_page_last 20660
_journal_paper_doi 10.1021/ja209311g
_journal_volume 133
_journal_year 2011
_chemical_formula_moiety 'C15 H15 Yb'
_chemical_formula_sum 'C15 H15 Yb'
_chemical_formula_weight 368.31
_chemical_name_systematic
;
 YbCp3
;
_space_group_IT_number 19
_symmetry_cell_setting orthorhombic
_symmetry_space_group_name_Hall 'P 2ac 2ab'
_symmetry_space_group_name_H-M 'P 21 21 21'
_atom_sites_solution_hydrogens geom
_atom_sites_solution_primary direct
_atom_sites_solution_secondary difmap
_audit_creation_method SHELXL-97
_cell_angle_alpha 90.00
_cell_angle_beta 90.00
_cell_angle_gamma 90.00
_cell_formula_units_Z 4
_cell_length_a 7.90430(10)
_cell_length_b 8.21060(10)
_cell_length_c 17.99390(10)
_cell_measurement_reflns_used 34136
_cell_measurement_temperature 105(2)
_cell_measurement_theta_max 27.485
_cell_measurement_theta_min 5.097
_cell_volume 1167.79(2)
_computing_cell_refinement
;
KappaCCD software "DENZO" (Otwinowski & Minor, 1996)
;
_computing_data_collection
;
KappaCCD software "Collect" (Nonius, 2000)
;
_computing_data_reduction
;
KappaCCD software "DENZO" (Otwinowski & Minor, 1996)
;
_computing_molecular_graphics 'WinGX (Farrugia, 2005)'
_computing_publication_material 'XCIF (Sheldrick, 2001)'
_computing_structure_refinement 'SHELXL-97 (Sheldrick, 1997)'
_computing_structure_solution 'SHELXS-97 (Sheldrick, 1990)'
_diffrn_ambient_temperature 105(2)
_diffrn_measured_fraction_theta_full 0.991
_diffrn_measured_fraction_theta_max 0.991
_diffrn_measurement_device_type 'Nonius KappaCCD'
_diffrn_measurement_method 'omega scans'
_diffrn_radiation_monochromator graphite
_diffrn_radiation_source 'fine-focus sealed tube'
_diffrn_radiation_type MoK\a
_diffrn_radiation_wavelength 0.71073
_diffrn_reflns_av_R_equivalents 0.0000
_diffrn_reflns_av_sigmaI/netI 0.0180
_diffrn_reflns_limit_h_max 10
_diffrn_reflns_limit_h_min -10
_diffrn_reflns_limit_k_max 10
_diffrn_reflns_limit_k_min -10
_diffrn_reflns_limit_l_max 23
_diffrn_reflns_limit_l_min -23
_diffrn_reflns_number 2667
_diffrn_reflns_theta_full 27.47
_diffrn_reflns_theta_max 27.47
_diffrn_reflns_theta_min 5.16
_exptl_absorpt_coefficient_mu 7.975
_exptl_absorpt_correction_T_max 0.2404
_exptl_absorpt_correction_T_min 0.1668
_exptl_absorpt_correction_type multi-scan
_exptl_absorpt_process_details 'DENZO/SCALEPACK (Otwinowski & Minor, 1997)'
_exptl_crystal_colour green
_exptl_crystal_density_diffrn 2.095
_exptl_crystal_description block
_exptl_crystal_F_000 700
_exptl_crystal_size_max 0.35
_exptl_crystal_size_mid 0.30
_exptl_crystal_size_min 0.25
_refine_diff_density_max 1.663
_refine_diff_density_min -1.015
_refine_diff_density_rms 0.131
_refine_ls_abs_structure_details 'Flack H D (1983), Acta Cryst. A39, 876-881'
_refine_ls_abs_structure_Flack -0.024(16)
_refine_ls_extinction_method none
_refine_ls_goodness_of_fit_ref 1.204
_refine_ls_hydrogen_treatment constr
_refine_ls_matrix_type full
_refine_ls_number_parameters 145
_refine_ls_number_reflns 2667
_refine_ls_number_restraints 0
_refine_ls_restrained_S_all 1.204
_refine_ls_R_factor_all 0.0200
_refine_ls_R_factor_gt 0.0194
_refine_ls_shift/su_max 0.000
_refine_ls_shift/su_mean 0.000
_refine_ls_structure_factor_coef Fsqd
_refine_ls_weighting_details 'calc w=1/[\s^2^(Fo^2^)+(0.0181P)^2^+2.5929P] where P=(Fo^2^+2Fc^2^)/3'
_refine_ls_weighting_scheme calc
_refine_ls_wR_factor_gt 0.0444
_refine_ls_wR_factor_ref 0.0447
_reflns_number_gt 2620
_reflns_number_total 2667
_reflns_threshold_expression >2\s(I)
_cod_data_source_file ja209311g_si_001.cif
_cod_data_source_block YbCp3
_cod_database_code 4107225

loop_
_symmetry_equiv_pos_as_xyz
'x, y, z'
'-x+1/2, -y, z+1/2'
'-x, y+1/2, -z+1/2'
'x+1/2, -y+1/2, -z'

loop_
_atom_site_label
_atom_site_type_symbol
_atom_site_fract_x
_atom_site_fract_y
_atom_site_fract_z
_atom_site_U_iso_or_equiv
_atom_site_adp_type
_atom_site_occupancy
_atom_site_symmetry_multiplicity
_atom_site_calc_flag
_atom_site_refinement_flags
Yb1 Yb 0.326967(18) 0.429507(18) 0.124449(10) 0.00967(5) Uani 1 1 d .
C1A C 0.3176(6) 0.3287(5) 0.2665(2) 0.0159(8) Uani 1 1 d .
H1A H 0.4036 0.3631 0.2981 0.019 Uiso 1 1 calc R
C2A C 0.1651(5) 0.4132(5) 0.2516(2) 0.0134(8) Uani 1 1 d .
H2A H 0.1319 0.5120 0.2722 0.016 Uiso 1 1 calc R
C3A C 0.0724(5) 0.3196(5) 0.1996(2) 0.0162(9) Uani 1 1 d .
H3A H -0.0326 0.3467 0.1798 0.019 Uiso 1 1 calc R
C4A C 0.1664(6) 0.1782(5) 0.1828(2) 0.0173(8) Uani 1 1 d .
H4A H 0.1351 0.0964 0.1498 0.021 Uiso 1 1 calc R
C5A C 0.3155(6) 0.1835(5) 0.2249(2) 0.0178(9) Uani 1 1 d .
H5A H 0.3994 0.1040 0.2253 0.021 Uiso 1 1 calc R
C1B C 0.0940(5) 0.6117(5) 0.0596(2) 0.0144(9) Uani 1 1 d .
H1B H 0.0051 0.5572 0.0367 0.017 Uiso 1 1 calc R
C2B C 0.2523(6) 0.6492(6) 0.0268(2) 0.0151(8) Uani 1 1 d .
H2B H 0.2845 0.6254 -0.0217 0.018 Uiso 1 1 calc R
C3B C 0.3517(6) 0.7282(5) 0.0801(2) 0.0152(8) Uani 1 1 d .
H3B H 0.4618 0.7652 0.0733 0.018 Uiso 1 1 calc R
C4B C 0.2551(6) 0.7420(5) 0.1466(2) 0.0182(9) Uani 1 1 d .
H4B H 0.2908 0.7888 0.1910 0.022 Uiso 1 1 calc R
C5B C 0.0951(5) 0.6716(5) 0.1328(3) 0.0123(8) Uani 1 1 d .
H5B H 0.0058 0.6658 0.1663 0.015 Uiso 1 1 calc R
C1C C 0.6561(5) 0.4385(6) 0.0940(2) 0.0160(8) Uani 1 1 d .
H1C H 0.7189 0.5215 0.1157 0.019 Uiso 1 1 calc R
C2C C 0.6207(5) 0.2849(5) 0.1262(3) 0.0176(7) Uani 1 1 d .
H2C H 0.6570 0.2492 0.1726 0.021 Uiso 1 1 calc R
C3C C 0.5206(6) 0.1955(5) 0.0756(2) 0.0179(9) Uani 1 1 d .
H3C H 0.4794 0.0906 0.0827 0.021 Uiso 1 1 calc R
C4C C 0.4940(6) 0.2941(5) 0.0121(2) 0.0162(8) Uani 1 1 d .
H4C H 0.4313 0.2656 -0.0296 0.019 Uiso 1 1 calc R
C5C C 0.5798(5) 0.4438(5) 0.0233(2) 0.0142(8) Uani 1 1 d .
H5C H 0.5848 0.5302 -0.0101 0.017 Uiso 1 1 calc R

loop_
_atom_site_aniso_label
_atom_site_aniso_U_11
_atom_site_aniso_U_22
_atom_site_aniso_U_33
_atom_site_aniso_U_23
_atom_site_aniso_U_13
_atom_site_aniso_U_12
Yb1 0.00976(8) 0.00885(8) 0.01040(8) 0.00180(7) 0.00163(7) 0.00097(6)
C1A 0.0162(19) 0.017(2) 0.0145(18) 0.0036(15) -0.0028(18) -0.0007(18)
C2A 0.0168(19) 0.0109(18) 0.0125(18) -0.0001(14) 0.0020(16) 0.0015(18)
C3A 0.012(2) 0.018(2) 0.018(2) 0.0076(17) 0.0005(16) -0.0002(16)
C4A 0.020(2) 0.016(2) 0.0157(19) 0.0011(15) -0.0001(19) -0.0027(18)
C5A 0.018(2) 0.016(2) 0.019(2) 0.0077(16) 0.0062(19) 0.0024(18)
C1B 0.017(2) 0.013(2) 0.013(2) 0.0008(15) -0.0006(16) -0.0006(15)
C2B 0.020(2) 0.015(2) 0.0100(19) 0.0033(16) 0.0000(16) 0.0046(17)
C3B 0.017(2) 0.0104(19) 0.018(2) 0.0014(16) -0.0014(17) 0.0002(17)
C4B 0.022(2) 0.015(2) 0.017(2) 0.0009(16) -0.0077(17) -0.0043(17)
C5B 0.0117(16) 0.0129(18) 0.012(2) 0.0016(17) 0.0017(17) 0.0038(13)
C1C 0.0115(18) 0.023(2) 0.0134(18) -0.0043(16) 0.0062(15) 0.0017(19)
C2C 0.0152(17) 0.0242(19) 0.0135(17) 0.000(2) 0.0026(18) 0.0043(15)
C3C 0.020(2) 0.016(2) 0.018(2) 0.0000(17) 0.0027(18) -0.0019(18)
C4C 0.019(2) 0.016(2) 0.0136(18) -0.0002(16) 0.0003(17) 0.0007(18)
C5C 0.0134(18) 0.013(2) 0.0157(19) -0.0012(17) 0.0073(15) 0.0012(17)

loop_
_atom_type_symbol
_atom_type_description
_atom_type_scat_dispersion_real
_atom_type_scat_dispersion_imag
_atom_type_scat_source
C C 0.0033 0.0016 'International Tables Vol C Tables 4.2.6.8 and 6.1.1.4'
H H 0.0000 0.0000 'International Tables Vol C Tables 4.2.6.8 and 6.1.1.4'
Yb Yb -0.3850 5.5486 'International Tables Vol C Tables 4.2.6.8 and 6.1.1.4'

loop_
_geom_angle_atom_site_label_1
_geom_angle_atom_site_label_2
_geom_angle_atom_site_label_3
_geom_angle
C2B Yb1 C3B 31.39(14)
C2B Yb1 C3A 114.87(14)
C3B Yb1 C3A 123.42(14)
C2B Yb1 C2C 121.95(14)
C3B Yb1 C2C 111.59(14)
C3A Yb1 C2C 121.84(14)
C2B Yb1 C3C 114.75(14)
C3B Yb1 C3C 123.36(14)
C3A Yb1 C3C 112.06(14)
C2C Yb1 C3C 31.42(14)
C2B Yb1 C2A 121.09(13)
C3B Yb1 C2A 110.75(13)
C3A Yb1 C2A 31.51(13)
C2C Yb1 C2A 113.58(14)
C3C Yb1 C2A 122.83(13)
C2B Yb1 C4A 134.86(14)
C3B Yb1 C4A 154.17(14)
C3A Yb1 C4A 31.31(14)
C2C Yb1 C4A 93.86(14)
C3C Yb1 C4A 80.82(14)
C2A Yb1 C4A 51.62(13)
C2B Yb1 C1B 31.40(13)
C3B Yb1 C1B 51.68(13)
C3A Yb1 C1B 83.47(14)
C2C Yb1 C1B 152.00(14)
C3C Yb1 C1B 132.56(14)
C2A Yb1 C1B 94.26(13)
C4A Yb1 C1B 106.44(14)
C2B Yb1 C4B 51.68(14)
C3B Yb1 C4B 31.49(14)
C3A Yb1 C4B 95.27(14)
C2C Yb1 C4B 128.89(14)
C3C Yb1 C4B 152.48(14)
C2A Yb1 C4B 79.29(13)
C4A Yb1 C4B 126.29(14)
C1B Yb1 C4B 51.04(13)
C2B Yb1 C4C 83.61(14)
C3B Yb1 C4C 97.15(14)
C3A Yb1 C4C 129.63(14)
C2C Yb1 C4C 51.44(14)
C3C Yb1 C4C 31.16(13)
C2A Yb1 C4C 152.08(13)
C4A Yb1 C4C 102.37(13)
C1B Yb1 C4C 104.29(13)
C4B Yb1 C4C 128.62(14)
C2B Yb1 C1C 93.68(14)
C3B Yb1 C1C 80.58(14)
C3A Yb1 C1C 151.44(13)
C2C Yb1 C1C 31.16(14)
C3C Yb1 C1C 51.47(14)
C2A Yb1 C1C 131.14(13)
C4A Yb1 C1C 125.01(14)
C1B Yb1 C1C 125.06(13)
C4B Yb1 C1C 102.32(14)
C4C Yb1 C1C 50.87(13)
C2B Yb1 C1A 148.69(13)
C3B Yb1 C1A 125.97(13)
C3A Yb1 C1A 51.26(14)
C2C Yb1 C1A 82.69(15)
C3C Yb1 C1A 96.32(13)
C2A Yb1 C1A 30.89(13)
C4A Yb1 C1A 50.80(13)
C1B Yb1 C1A 125.09(14)
C4B Yb1 C1A 98.53(13)
C4C Yb1 C1A 127.46(13)
C1C Yb1 C1A 103.39(13)
C5A C1A C2A 107.7(4)
C5A C1A Yb1 75.8(2)
C2A C1A Yb1 72.1(2)
C5A C1A H1A 126.1
C2A C1A H1A 126.1
Yb1 C1A H1A 117.9
C3A C2A C1A 107.5(4)
C3A C2A Yb1 72.8(2)
C1A C2A Yb1 77.0(2)
C3A C2A H2A 126.3
C1A C2A H2A 126.3
Yb1 C2A H2A 116.1
C4A C3A C2A 108.4(4)
C4A C3A Yb1 76.4(2)
C2A C3A Yb1 75.7(2)
C4A C3A H3A 125.8
C2A C3A H3A 125.8
Yb1 C3A H3A 114.3
C5A C4A C3A 107.6(4)
C5A C4A Yb1 77.7(2)
C3A C4A Yb1 72.3(2)
C5A C4A H4A 126.2
C3A C4A H4A 126.2
Yb1 C4A H4A 116.0
C4A C5A C1A 108.8(4)
C4A C5A Yb1 72.0(2)
C1A C5A Yb1 73.9(2)
C4A C5A H5A 125.6
C1A C5A H5A 125.6
Yb1 C5A H5A 120.2
C5B C1B C2B 108.0(4)
C5B C1B Yb1 77.3(2)
C2B C1B Yb1 72.0(2)
C5B C1B H1B 126.0
C2B C1B H1B 126.0
Yb1 C1B H1B 116.7
C3B C2B C1B 108.2(4)
C3B C2B Yb1 74.3(2)
C1B C2B Yb1 76.6(2)
C3B C2B H2B 125.9
C1B C2B H2B 125.9
Yb1 C2B H2B 115.4
C2B C3B C4B 108.1(4)
C2B C3B Yb1 74.3(2)
C4B C3B Yb1 77.0(2)
C2B C3B H3B 125.9
C4B C3B H3B 125.9
Yb1 C3B H3B 114.9
C5B C4B C3B 107.4(4)
C5B C4B Yb1 76.7(2)
C3B C4B Yb1 71.5(2)
C5B C4B H4B 126.3
C3B C4B H4B 126.3
Yb1 C4B H4B 117.6
C1B C5B C4B 108.3(4)
C1B C5B Yb1 72.3(2)
C4B C5B Yb1 72.8(2)
C1B C5B H5B 125.9
C4B C5B H5B 125.9
Yb1 C5B H5B 120.8
C5C C1C C2C 108.3(4)
C5C C1C Yb1 76.6(2)
C2C C1C Yb1 72.4(2)
C5C C1C H1C 125.9
C2C C1C H1C 125.9
Yb1 C1C H1C 117.1
C3C C2C C1C 108.0(4)
C3C C2C Yb1 74.3(2)
C1C C2C Yb1 76.4(2)
C3C C2C H2C 126.0
C1C C2C H2C 126.0
Yb1 C2C H2C 115.4
C2C C3C C4C 107.9(4)
C2C C3C Yb1 74.3(2)
C4C C3C Yb1 76.3(3)
C2C C3C H3C 126.1
C4C C3C H3C 126.1
Yb1 C3C H3C 115.5
C3C C4C C5C 108.1(4)
C3C C4C Yb1 72.5(2)
C5C C4C Yb1 76.5(2)
C3C C4C H4C 126.0
C5C C4C H4C 126.0
Yb1 C4C H4C 117.0
C1C C5C C4C 107.8(4)
C1C C5C Yb1 73.0(2)
C4C C5C Yb1 72.8(2)
C1C C5C H5C 126.1
C4C C5C H5C 126.1
Yb1 C5C H5C 119.9

loop_
_geom_bond_atom_site_label_1
_geom_bond_atom_site_label_2
_geom_bond_distance
Yb1 C2B 2.586(4)
Yb1 C3B 2.586(4)
Yb1 C3A 2.587(4)
Yb1 C2C 2.608(4)
Yb1 C3C 2.609(4)
Yb1 C2A 2.625(4)
Yb1 C4A 2.640(4)
Yb1 C1B 2.644(4)
Yb1 C4B 2.658(5)
Yb1 C4C 2.658(4)
Yb1 C1C 2.660(4)
Yb1 C1A 2.688(4)
C1A C5A 1.408(6)
C1A C2A 1.416(6)
C1A H1A 0.9300
C2A C3A 1.416(6)
C2A H2A 0.9300
C3A C4A 1.411(6)
C3A H3A 0.9300
C4A C5A 1.402(7)
C4A H4A 0.9300
C5A H5A 0.9300
C1B C5B 1.406(6)
C1B C2B 1.416(6)
C1B H1B 0.9300
C2B C3B 1.399(6)
C2B H2B 0.9300
C3B C4B 1.424(6)
C3B H3B 0.9300
C4B C5B 1.412(6)
C4B H4B 0.9300
C5B H5B 0.9300
C1C C5C 1.408(6)
C1C C2C 1.416(6)
C1C H1C 0.9300
C2C C3C 1.413(6)
C2C H2C 0.9300
C3C C4C 1.415(6)
C3C H3C 0.9300
C4C C5C 1.419(6)
C4C H4C 0.9300
C5C H5C 0.9300
